data_1533666
loop_
_publ_author_name
'Han Duk-Kyun'
'Lee Jeong-Soo'
'Hong Kun-Pyo'
'Kim Sang-Hwan'
'Kim Sung-Hyun'
'Kwon Young-Uk'

_publ_section_title
;
 Crystal structure and magnetism of layered Ln2 Ca2 Mn Ni O8 (Ln = Pr, Nd,
 Sm and Gd) compounds
;
_journal_name_full 'Journal of Solid State Chemistry'
_journal_page_first 1078
_journal_page_last 1086
_journal_volume 177
_journal_year 2004
_chemical_formula_sum 'Ca2 Mn Ni O8 Sm2'
_chemical_name_systematic 'Sm2 Ca2 (Mn Ni O8)'
_space_group_IT_number 56
_symmetry_space_group_name_Hall '-P 2ab 2ac'
_symmetry_space_group_name_H-M 'P c c n'
_cell_angle_alpha 90
_cell_angle_beta 90
_cell_angle_gamma 90
_cell_formula_units_Z 2
_cell_length_a 5.3673
_cell_length_b 5.3405
_cell_length_c 11.9038
_cell_volume 341.211
_citation_journal_id_ASTM JSSCBI
_cod_data_source_file HanDuk-Kyun_JSSCBI_2004_1620.cif
_cod_data_source_block Ca2Mn1Ni1O8Sm2
_cod_original_cell_volume 341.2113
_cod_original_formula_sum 'Ca2 Mn1 Ni1 O8 Sm2'
_cod_database_code 1533666

loop_
_symmetry_equiv_pos_as_xyz
x,y,z
-x+1/2,-y+1/2,z
x+1/2,-y,-z+1/2
-x,y+1/2,-z+1/2
-x,-y,-z
x-1/2,y-1/2,-z
-x-1/2,y,z-1/2
x,-y-1/2,z-1/2

loop_
_atom_site_label
_atom_site_type_symbol
_atom_site_fract_x
_atom_site_fract_y
_atom_site_fract_z
_atom_site_occupancy
_atom_site_U_iso_or_equiv
Ca1 Ca+2 0.0061 -0.0017 0.35907 0.5 0.0
O2 O-2 0.25 0.25 0.0121 1 0.0
O3 O-2 -0.0134 0.0373 0.17 1 0.0
Ni1 Ni+2 0 0 0 0.5 0.0
Sm1 Sm+3 0.0061 -0.0017 0.35907 0.5 0.0
Mn1 Mn+4 0 0 0 0.5 0.0
O1 O-2 0.25 0.75 0.0137 1 0.0
